data_7020953
loop_
_publ_author_name
'Song, Ki Cheol'
'Kim, Hyungjun'
'Lee, Kang Mun'
'Lee, Yoon Sup'
'Do, Youngkyu'
'Lee, Min Hyung'

_publ_section_title
;
 Dual sensing of fluoride ions by the o-carborane-triarylborane dyad.
;
_journal_issue 7
_journal_name_full 'Dalton transactions (Cambridge, England : 2003)'
_journal_page_first 2351
_journal_page_last 2354
_journal_paper_doi 10.1039/c2dt32605a
_journal_volume 42
_journal_year 2013
_chemical_formula_moiety C31H51B10Cl2N1
_chemical_formula_sum 'C31 H51 B10 Cl2 N'
_chemical_formula_weight 616.73
_chemical_name_systematic
;
?
;
_space_group_IT_number 2
_symmetry_cell_setting triclinic
_symmetry_space_group_name_Hall '-P 1'
_symmetry_space_group_name_H-M 'P -1'
_atom_sites_solution_hydrogens geom
_atom_sites_solution_primary direct
_atom_sites_solution_secondary difmap
_audit_creation_method SHELXL-97
_cell_angle_alpha 96.168(6)
_cell_angle_beta 97.986(6)
_cell_angle_gamma 111.107(6)
_cell_formula_units_Z 2
_cell_length_a 8.5671(12)
_cell_length_b 11.2992(16)
_cell_length_c 22.491(3)
_cell_measurement_reflns_used 5264
_cell_measurement_temperature 100(2)
_cell_measurement_theta_max 23.02
_cell_measurement_theta_min 0.93
_cell_volume 1982.0(5)
_computing_cell_refinement 'Bruker APEX II'
_computing_data_collection 'Bruker APEX II'
_computing_data_reduction 'Bruker APEX II'
_computing_molecular_graphics ORTEP3
_computing_publication_material 'Bruker SHELXTL'
_computing_structure_refinement 'SHELXL-97 (Sheldrick, 1997)'
_computing_structure_solution 'SHELXS-97 (Sheldrick, 1990)'
_diffrn_ambient_temperature 100(2)
_diffrn_measured_fraction_theta_full 0.950
_diffrn_measured_fraction_theta_max 0.950
_diffrn_measurement_device_type 'CCD area detector'
_diffrn_measurement_method 'phi and omega scans'
_diffrn_radiation_monochromator graphite
_diffrn_radiation_source 'fine-focus sealed tube'
_diffrn_radiation_type MoK\a
_diffrn_radiation_wavelength 0.71073
_diffrn_reflns_av_R_equivalents 0.0452
_diffrn_reflns_av_sigmaI/netI 0.0387
_diffrn_reflns_limit_h_max 9
_diffrn_reflns_limit_h_min -8
_diffrn_reflns_limit_k_max 12
_diffrn_reflns_limit_k_min -12
_diffrn_reflns_limit_l_max 24
_diffrn_reflns_limit_l_min -24
_diffrn_reflns_number 22273
_diffrn_reflns_theta_full 23.02
_diffrn_reflns_theta_max 23.02
_diffrn_reflns_theta_min 0.93
_exptl_absorpt_coefficient_mu 0.185
_exptl_absorpt_correction_T_max 0.941
_exptl_absorpt_correction_T_min 0.930
_exptl_absorpt_correction_type multi-scan
_exptl_absorpt_process_details SADABS
_exptl_crystal_colour colorless
_exptl_crystal_density_diffrn 1.033
_exptl_crystal_density_method 'not measured'
_exptl_crystal_description Cubic
_exptl_crystal_F_000 656
_exptl_crystal_size_max 0.35
_exptl_crystal_size_mid 0.2
_exptl_crystal_size_min 0.1
_refine_diff_density_max 0.631
_refine_diff_density_min -0.324
_refine_diff_density_rms 0.053
_refine_ls_extinction_method none
_refine_ls_goodness_of_fit_ref 1.073
_refine_ls_hydrogen_treatment mixed
_refine_ls_matrix_type full
_refine_ls_number_parameters 415
_refine_ls_number_reflns 5264
_refine_ls_number_restraints 0
_refine_ls_restrained_S_all 1.073
_refine_ls_R_factor_all 0.1071
_refine_ls_R_factor_gt 0.0804
_refine_ls_shift/su_max 0.093
_refine_ls_shift/su_mean 0.027
_refine_ls_structure_factor_coef Fsqd
_refine_ls_weighting_details 'calc w=1/[\s^2^(Fo^2^)+(0.1567P)^2^+0.6918P] where P=(Fo^2^+2Fc^2^)/3'
_refine_ls_weighting_scheme calc
_refine_ls_wR_factor_gt 0.2380
_refine_ls_wR_factor_ref 0.2634
_reflns_number_gt 3569
_reflns_number_total 5264
_reflns_threshold_expression >2sigma(I)
_cod_data_source_file c2dt32605a.txt
_cod_data_source_block nido-1
_cod_depositor_comments
;
The following automatic conversions were performed:

'_symmetry_cell_setting' value 'Triclinic' changed to 'triclinic'
according to /home/saulius/struct/CIF-dictionaries/cif_core.dic
dictionary named 'cif_core.dic' version 2.4.2 from 2011-04-26.

Automatic conversion script
Id: cif_fix_values 1891 2012-01-12 08:04:46Z andrius 
;
_cod_original_sg_symbol_H-M P-1
_cod_database_code 7020953

loop_
_symmetry_equiv_pos_as_xyz
'x, y, z'
'-x, -y, -z'

loop_
_atom_site_label
_atom_site_type_symbol
_atom_site_fract_x
_atom_site_fract_y
_atom_site_fract_z
_atom_site_U_iso_or_equiv
_atom_site_adp_type
_atom_site_occupancy
_atom_site_symmetry_multiplicity
_atom_site_calc_flag
_atom_site_refinement_flags
B1 B 1.1658(5) 0.3507(4) 0.34370(19) 0.0531(10) Uani 1 1 d .
C1 C 0.5823(4) -0.0448(3) 0.16758(16) 0.0498(9) Uani 1 1 d .
C2 C 0.4139(6) -0.0093(4) 0.1461(2) 0.0792(13) Uani 1 1 d .
H101 H 0.411(5) 0.096(4) 0.1582(17) 0.071(10) Uiso 1 1 d .
C3 C 0.7311(4) 0.0548(3) 0.21268(15) 0.0474(9) Uani 1 1 d .
C4 C 0.7850(5) 0.1849(3) 0.20806(17) 0.0551(9) Uani 1 1 d .
H4 H 0.7277 0.2100 0.1767 0.066 Uiso 1 1 calc R
C5 C 0.9208(5) 0.2775(3) 0.24845(16) 0.0546(9) Uani 1 1 d .
H5 H 0.9516 0.3633 0.2438 0.066 Uiso 1 1 calc R
C6 C 1.0135(4) 0.2465(3) 0.29622(16) 0.0529(9) Uani 1 1 d .
C7 C 0.9591(5) 0.1156(3) 0.30057(19) 0.0691(12) Uani 1 1 d .
H7 H 1.0166 0.0900 0.3317 0.083 Uiso 1 1 calc R
C8 C 0.8213(5) 0.0226(3) 0.25963(19) 0.0683(11) Uani 1 1 d .
H8 H 0.7894 -0.0634 0.2641 0.082 Uiso 1 1 calc R
C9 C 1.2974(5) 0.3091(3) 0.38315(16) 0.0538(9) Uani 1 1 d .
C10 C 1.3924(5) 0.2457(3) 0.35565(17) 0.0571(10) Uani 1 1 d .
C11 C 1.5046(5) 0.2084(4) 0.3923(2) 0.0736(12) Uani 1 1 d .
H11 H 1.5659 0.1670 0.3737 0.088 Uiso 1 1 calc R
C12 C 1.5295(6) 0.2305(4) 0.4559(2) 0.0821(13) Uani 1 1 d .
C13 C 1.4342(7) 0.2900(5) 0.4807(2) 0.0854(14) Uani 1 1 d .
H13 H 1.4460 0.3036 0.5228 0.102 Uiso 1 1 calc R
C14 C 1.3220(5) 0.3312(4) 0.44744(18) 0.0653(11) Uani 1 1 d .
C15 C 1.3793(6) 0.2192(4) 0.2885(2) 0.0789(12) Uani 1 1 d .
H15A H 1.4909 0.2374 0.2794 0.118 Uiso 1 1 calc R
H15B H 1.3293 0.2728 0.2696 0.118 Uiso 1 1 calc R
H15C H 1.3090 0.1304 0.2733 0.118 Uiso 1 1 calc R
C16 C 1.6590(8) 0.1894(6) 0.4930(3) 0.127(2) Uani 1 1 d .
H16A H 1.7524 0.2644 0.5154 0.190 Uiso 1 1 calc R
H16B H 1.7005 0.1412 0.4659 0.190 Uiso 1 1 calc R
H16C H 1.6052 0.1367 0.5208 0.190 Uiso 1 1 calc R
C17 C 1.2240(7) 0.3949(5) 0.4808(2) 0.0911(14) Uani 1 1 d .
H17A H 1.2653 0.4085 0.5239 0.137 Uiso 1 1 calc R
H17B H 1.1050 0.3406 0.4716 0.137 Uiso 1 1 calc R
H17C H 1.2393 0.4762 0.4682 0.137 Uiso 1 1 calc R
C18 C 1.1803(5) 0.4968(3) 0.34746(16) 0.0555(10) Uani 1 1 d .
C19 C 1.3245(5) 0.5926(3) 0.33545(17) 0.0635(11) Uani 1 1 d .
C20 C 1.3229(7) 0.7148(4) 0.3312(2) 0.0847(14) Uani 1 1 d .
H20 H 1.4190 0.7772 0.3227 0.102 Uiso 1 1 calc R
C21 C 1.1861(8) 0.7465(4) 0.3388(2) 0.0930(16) Uani 1 1 d .
C22 C 1.0472(7) 0.6538(5) 0.3538(2) 0.0884(15) Uani 1 1 d .
H22 H 0.9553 0.6747 0.3611 0.106 Uiso 1 1 calc R
C23 C 1.0410(5) 0.5303(4) 0.35811(19) 0.0685(11) Uani 1 1 d .
C24 C 1.4817(6) 0.5687(4) 0.3254(3) 0.0925(15) Uani 1 1 d .
H24A H 1.5287 0.5448 0.3613 0.139 Uiso 1 1 calc R
H24B H 1.5644 0.6457 0.3171 0.139 Uiso 1 1 calc R
H24C H 1.4520 0.5005 0.2914 0.139 Uiso 1 1 calc R
C25 C 1.1849(11) 0.8781(6) 0.3317(4) 0.159(3) Uani 1 1 d .
H25A H 1.1644 0.8832 0.2892 0.239 Uiso 1 1 calc R
H25B H 1.2932 0.9433 0.3513 0.239 Uiso 1 1 calc R
H25C H 1.0964 0.8910 0.3501 0.239 Uiso 1 1 calc R
C26 C 0.8837(6) 0.4367(5) 0.3750(3) 0.0962(16) Uani 1 1 d .
H26A H 0.8802 0.4633 0.4166 0.144 Uiso 1 1 calc R
H26B H 0.8869 0.3522 0.3702 0.144 Uiso 1 1 calc R
H26C H 0.7839 0.4351 0.3489 0.144 Uiso 1 1 calc R
B2 B 0.3206(6) -0.0968(4) 0.0734(2) 0.0622(12) Uani 1 1 d .
H2 H 0.2497 -0.0628 0.0392 0.075 Uiso 1 1 calc R
B3 B 0.2327(6) -0.1533(5) 0.1355(2) 0.0708(13) Uani 1 1 d .
H3 H 0.1304 -0.1465 0.1585 0.085 Uiso 1 1 calc R
B4 B 0.2592(6) -0.2653(4) 0.0807(2) 0.0659(13) Uani 1 1 d .
H4A H 0.1472 -0.3431 0.0520 0.079 Uiso 1 1 calc R
B5 B 0.4486(6) -0.1823(4) 0.0520(2) 0.0606(12) Uani 1 1 d .
H5A H 0.4601 -0.2043 0.0043 0.073 Uiso 1 1 calc R
B6 B 0.5409(6) -0.0244(4) 0.0942(2) 0.0576(11) Uani 1 1 d .
H6 H 0.6153 0.0576 0.0743 0.069 Uiso 1 1 calc R
B7 B 0.3189(6) -0.2711(4) 0.1573(2) 0.0676(13) Uani 1 1 d .
H7A H 0.2482 -0.3503 0.1796 0.081 Uiso 1 1 calc R
B8 B 0.4466(6) -0.2908(4) 0.1036(2) 0.0629(12) Uani 1 1 d .
H8A H 0.4604 -0.3823 0.0897 0.075 Uiso 1 1 calc R
B9 B 0.6227(6) -0.1404(4) 0.1142(2) 0.0573(11) Uani 1 1 d .
H9 H 0.7509 -0.1341 0.1087 0.069 Uiso 1 1 calc R
B10 B 0.5228(7) -0.1936(5) 0.1736(2) 0.0782(15) Uani 1 1 d .
H10 H 0.5630 -0.2036 0.2208 0.094 Uiso 1 1 calc R
H H 0.418(2) -0.1191(17) 0.1907(9) 0.000(5) Uiso 1 1 d .
N N 0.1501(4) 0.2612(3) 0.08261(15) 0.0644(9) Uani 1 1 d .
C27 C 0.3032(8) 0.3287(6) 0.1315(4) 0.157(3) Uani 1 1 d .
H27A H 0.3847 0.2894 0.1280 0.235 Uiso 1 1 calc R
H27B H 0.2707 0.3227 0.1706 0.235 Uiso 1 1 calc R
H27C H 0.3531 0.4176 0.1275 0.235 Uiso 1 1 calc R
C28 C 0.0385(7) 0.3362(5) 0.0823(3) 0.1027(17) Uani 1 1 d .
H28A H 0.0919 0.4151 0.0677 0.154 Uiso 1 1 calc R
H28B H 0.0212 0.3553 0.1229 0.154 Uiso 1 1 calc R
H28C H -0.0694 0.2866 0.0560 0.154 Uiso 1 1 calc R
C29 C 0.1974(10) 0.2486(9) 0.0227(4) 0.158(3) Uani 1 1 d .
H29A H 0.0980 0.1955 -0.0072 0.237 Uiso 1 1 calc R
H29B H 0.2805 0.2098 0.0243 0.237 Uiso 1 1 calc R
H29C H 0.2446 0.3322 0.0116 0.237 Uiso 1 1 calc R
C30 C 0.0518(6) 0.1315(4) 0.0959(3) 0.0964(16) Uani 1 1 d .
H30A H -0.0496 0.0897 0.0652 0.145 Uiso 1 1 calc R
H30B H 0.0210 0.1405 0.1350 0.145 Uiso 1 1 calc R
H30C H 0.1206 0.0806 0.0959 0.145 Uiso 1 1 calc R
C31 C 0.8169(7) 0.5879(5) 0.1422(4) 0.136(3) Uani 1 1 d .
H31A H 0.7899 0.6615 0.1339 0.163 Uiso 1 1 calc R
H31B H 0.9400 0.6154 0.1510 0.163 Uiso 1 1 calc R
Cl1 Cl 0.7339(3) 0.5336(2) 0.20694(9) 0.1675(9) Uani 1 1 d .
Cl2 Cl 0.7354(2) 0.47056(18) 0.07983(10) 0.1426(8) Uani 1 1 d .

loop_
_atom_site_aniso_label
_atom_site_aniso_U_11
_atom_site_aniso_U_22
_atom_site_aniso_U_33
_atom_site_aniso_U_23
_atom_site_aniso_U_13
_atom_site_aniso_U_12
B1 0.054(2) 0.053(2) 0.049(2) 0.0052(18) 0.015(2) 0.0158(19)
C1 0.045(2) 0.0455(18) 0.056(2) 0.0070(16) 0.0041(17) 0.0168(16)
C2 0.072(3) 0.082(3) 0.079(3) -0.001(2) 0.002(2) 0.033(2)
C3 0.0431(19) 0.0484(19) 0.050(2) 0.0054(15) 0.0018(16) 0.0204(16)
C4 0.057(2) 0.049(2) 0.059(2) 0.0074(17) -0.0010(18) 0.0244(18)
C5 0.057(2) 0.0390(17) 0.061(2) 0.0020(16) -0.0008(19) 0.0159(16)
C6 0.051(2) 0.0456(19) 0.058(2) 0.0034(16) 0.0044(18) 0.0172(16)
C7 0.070(3) 0.051(2) 0.068(3) 0.0062(18) -0.020(2) 0.0159(19)
C8 0.074(3) 0.0408(19) 0.075(3) 0.0063(18) -0.011(2) 0.0150(19)
C9 0.056(2) 0.0468(18) 0.047(2) 0.0072(15) 0.0036(17) 0.0083(17)
C10 0.054(2) 0.054(2) 0.054(2) 0.0026(17) -0.0011(18) 0.0155(18)
C11 0.058(3) 0.067(2) 0.091(3) 0.009(2) 0.002(2) 0.023(2)
C12 0.079(3) 0.085(3) 0.067(3) 0.018(2) -0.014(2) 0.022(3)
C13 0.095(4) 0.094(3) 0.051(3) 0.009(2) -0.003(3) 0.024(3)
C14 0.064(3) 0.064(2) 0.054(3) 0.0066(18) -0.001(2) 0.014(2)
C15 0.086(3) 0.089(3) 0.072(3) 0.005(2) 0.014(2) 0.046(3)
C16 0.114(5) 0.143(5) 0.117(5) 0.034(4) -0.027(4) 0.057(4)
C17 0.108(4) 0.104(3) 0.060(3) 0.005(2) 0.023(3) 0.038(3)
C18 0.054(2) 0.0490(19) 0.055(2) -0.0044(16) 0.0006(17) 0.0164(17)
C19 0.068(3) 0.050(2) 0.058(2) 0.0044(17) 0.005(2) 0.0088(19)
C20 0.096(4) 0.056(3) 0.081(3) 0.012(2) 0.007(3) 0.008(2)
C21 0.122(4) 0.056(3) 0.091(4) 0.003(2) -0.008(3) 0.035(3)
C22 0.096(4) 0.073(3) 0.093(3) -0.020(2) -0.012(3) 0.049(3)
C23 0.067(3) 0.057(2) 0.070(3) -0.0119(19) -0.002(2) 0.023(2)
C24 0.081(3) 0.077(3) 0.112(4) 0.012(3) 0.039(3) 0.014(2)
C25 0.211(8) 0.085(4) 0.199(8) 0.027(4) 0.019(6) 0.084(5)
C26 0.067(3) 0.095(3) 0.121(4) -0.011(3) 0.029(3) 0.029(3)
B2 0.060(3) 0.061(3) 0.065(3) 0.008(2) -0.002(2) 0.029(2)
B3 0.057(3) 0.077(3) 0.079(3) 0.007(2) 0.021(2) 0.024(2)
B4 0.054(3) 0.056(2) 0.071(3) -0.003(2) -0.003(2) 0.012(2)
B5 0.062(3) 0.061(3) 0.053(3) -0.002(2) 0.004(2) 0.022(2)
B6 0.063(3) 0.054(2) 0.054(3) 0.0069(19) 0.006(2) 0.022(2)
B7 0.061(3) 0.058(3) 0.070(3) 0.017(2) 0.004(2) 0.008(2)
B8 0.062(3) 0.043(2) 0.076(3) 0.002(2) -0.003(2) 0.019(2)
B9 0.055(3) 0.054(2) 0.065(3) 0.003(2) 0.010(2) 0.025(2)
B10 0.086(4) 0.063(3) 0.067(3) 0.009(2) 0.001(3) 0.012(3)
N 0.0548(19) 0.0673(19) 0.068(2) 0.0088(16) 0.0025(16) 0.0232(16)
C27 0.111(5) 0.107(4) 0.187(7) 0.050(4) -0.073(5) -0.005(4)
C28 0.116(4) 0.095(3) 0.113(4) 0.016(3) 0.013(3) 0.062(3)
C29 0.152(6) 0.210(8) 0.152(7) 0.046(6) 0.083(5) 0.091(6)
C30 0.078(3) 0.071(3) 0.138(5) 0.019(3) 0.027(3) 0.024(2)
C31 0.066(3) 0.090(4) 0.259(9) 0.048(5) 0.048(4) 0.028(3)
Cl1 0.1568(18) 0.211(2) 0.1153(15) 0.0415(14) -0.0055(13) 0.0547(16)
Cl2 0.1238(13) 0.1436(14) 0.1702(17) -0.0106(12) 0.0435(12) 0.0675(11)

loop_
_atom_type_symbol
_atom_type_description
_atom_type_scat_dispersion_real
_atom_type_scat_dispersion_imag
_atom_type_scat_source
C C 0.0033 0.0016 'International Tables Vol C Tables 4.2.6.8 and 6.1.1.4'
H H 0.0000 0.0000 'International Tables Vol C Tables 4.2.6.8 and 6.1.1.4'
B B 0.0013 0.0007 'International Tables Vol C Tables 4.2.6.8 and 6.1.1.4'
N N 0.0061 0.0033 'International Tables Vol C Tables 4.2.6.8 and 6.1.1.4'
Cl Cl 0.1484 0.1585 'International Tables Vol C Tables 4.2.6.8 and 6.1.1.4'

loop_
_geom_angle_atom_site_label_1
_geom_angle_atom_site_label_2
_geom_angle_atom_site_label_3
_geom_angle
C6 B1 C9 119.6(3)
C6 B1 C18 116.8(3)
C9 B1 C18 123.5(3)
C3 C1 B10 120.2(3)
C3 C1 C2 117.9(3)
B10 C1 C2 110.0(3)
C3 C1 B9 118.4(3)
B10 C1 B9 63.7(3)
C2 C1 B9 115.2(3)
C3 C1 B6 120.8(3)
B10 C1 B6 111.9(3)
C2 C1 B6 62.4(3)
B9 C1 B6 62.9(2)
C1 C2 B2 105.9(3)
C1 C2 B6 60.0(2)
B2 C2 B6 59.9(3)
C1 C2 B3 107.0(3)
B2 C2 B3 60.0(3)
B6 C2 B3 109.3(3)
C8 C3 C4 116.7(3)
C8 C3 C1 122.4(3)
C4 C3 C1 120.9(3)
C5 C4 C3 122.0(3)
C4 C5 C6 122.0(3)
C7 C6 C5 115.8(3)
C7 C6 B1 121.4(3)
C5 C6 B1 122.9(3)
C8 C7 C6 121.9(3)
C3 C8 C7 121.7(3)
C14 C9 C10 117.8(3)
C14 C9 B1 120.7(3)
C10 C9 B1 121.5(3)
C11 C10 C9 119.5(4)
C11 C10 C15 117.9(4)
C9 C10 C15 122.6(3)
C10 C11 C12 122.8(4)
C13 C12 C11 116.0(4)
C13 C12 C16 124.5(5)
C11 C12 C16 119.5(5)
C12 C13 C14 124.6(4)
C13 C14 C9 119.3(4)
C13 C14 C17 118.9(4)
C9 C14 C17 121.8(4)
C19 C18 C23 118.1(3)
C19 C18 B1 121.2(3)
C23 C18 B1 120.5(3)
C20 C19 C18 119.4(4)
C20 C19 C24 118.0(4)
C18 C19 C24 122.5(3)
C21 C20 C19 122.9(4)
C20 C21 C22 117.6(4)
C20 C21 C25 121.9(6)
C22 C21 C25 120.5(6)
C21 C22 C23 122.0(5)
C22 C23 C18 119.9(4)
C22 C23 C26 117.7(4)
C18 C23 C26 122.4(4)
C2 B2 B6 60.1(3)
C2 B2 B3 60.8(3)
B6 B2 B3 110.1(3)
C2 B2 B5 107.9(3)
B6 B2 B5 60.2(2)
B3 B2 B5 109.5(3)
C2 B2 B4 106.2(3)
B6 B2 B4 107.6(3)
B3 B2 B4 59.3(3)
B5 B2 B4 60.2(3)
B2 B3 C2 59.2(3)
B2 B3 B4 62.2(3)
C2 B3 B4 107.2(3)
B2 B3 B7 107.0(3)
C2 B3 B7 103.9(3)
B4 B3 B7 58.1(3)
B7 B4 B8 61.5(3)
B7 B4 B3 62.4(3)
B8 B4 B3 111.7(3)
B7 B4 B5 108.6(3)
B8 B4 B5 59.9(3)
B3 B4 B5 107.8(3)
B7 B4 B2 107.4(3)
B8 B4 B2 107.3(3)
B3 B4 B2 58.5(3)
B5 B4 B2 59.0(2)
B6 B5 B8 107.8(3)
B6 B5 B9 59.6(2)
B8 B5 B9 60.3(2)
B6 B5 B2 58.5(2)
B8 B5 B2 107.7(3)
B9 B5 B2 106.3(3)
B6 B5 B4 106.7(3)
B8 B5 B4 58.5(3)
B9 B5 B4 106.0(3)
B2 B5 B4 60.8(3)
C1 B6 B2 104.1(3)
C1 B6 C2 57.6(2)
B2 B6 C2 60.0(3)
C1 B6 B9 58.2(2)
B2 B6 B9 109.2(3)
C2 B6 B9 107.2(3)
C1 B6 B5 104.6(3)
B2 B6 B5 61.2(2)
C2 B6 B5 108.6(3)
B9 B6 B5 60.6(2)
B10 B7 H 54.3(7)
B10 B7 B4 105.4(4)
H B7 B4 105.2(7)
B10 B7 B8 60.3(3)
H B7 B8 103.7(7)
B4 B7 B8 59.5(3)
B10 B7 B3 105.0(3)
H B7 B3 61.0(7)
B4 B7 B3 59.4(3)
B8 B7 B3 107.7(3)
B10 B8 B4 100.8(3)
B10 B8 B5 104.0(3)
B4 B8 B5 61.6(3)
B10 B8 B7 54.9(3)
B4 B8 B7 59.0(3)
B5 B8 B7 108.0(3)
B10 B8 B9 59.3(3)
B4 B8 B9 108.3(3)
B5 B8 B9 60.1(2)
B7 B8 B9 106.0(3)
C1 B9 B10 55.8(2)
C1 B9 B6 59.0(2)
B10 B9 B6 102.8(3)
C1 B9 B5 104.5(3)
B10 B9 B5 102.9(3)
B6 B9 B5 59.7(2)
C1 B9 B8 104.2(3)
B10 B9 B8 58.3(3)
B6 B9 B8 107.5(3)
B5 B9 B8 59.7(3)
C1 B10 B7 114.0(4)
C1 B10 B8 111.5(4)
B7 B10 B8 64.8(3)
C1 B10 B9 60.6(3)
B7 B10 B9 116.9(4)
B8 B10 B9 62.4(3)
C29 N C27 111.3(6)
C29 N C28 109.4(4)
C27 N C28 108.6(4)
C29 N C30 109.9(5)
C27 N C30 109.7(4)
C28 N C30 107.8(4)
Cl2 C31 Cl1 111.6(3)

loop_
_geom_bond_atom_site_label_1
_geom_bond_atom_site_label_2
_geom_bond_distance
B1 C6 1.570(5)
B1 C9 1.573(6)
B1 C18 1.602(5)
C1 C3 1.511(5)
C1 B10 1.598(6)
C1 C2 1.655(6)
C1 B9 1.684(5)
C1 B6 1.698(6)
C2 B2 1.736(6)
C2 B6 1.738(7)
C2 B3 1.763(7)
C3 C8 1.380(5)
C3 C4 1.393(5)
C4 C5 1.378(5)
C5 C6 1.397(5)
C6 C7 1.401(5)
C7 C8 1.394(5)
C9 C14 1.413(5)
C9 C10 1.422(5)
C10 C11 1.388(5)
C10 C15 1.487(6)
C11 C12 1.400(6)
C12 C13 1.367(7)
C12 C16 1.529(7)
C13 C14 1.377(6)
C14 C17 1.510(6)
C18 C19 1.401(5)
C18 C23 1.418(5)
C19 C20 1.399(6)
C19 C24 1.507(6)
C20 C21 1.370(7)
C21 C22 1.383(8)
C21 C25 1.516(7)
C22 C23 1.392(6)
C23 C26 1.510(6)
B2 B6 1.735(6)
B2 B3 1.750(7)
B2 B5 1.783(6)
B2 B4 1.816(6)
B3 B4 1.766(7)
B3 B7 1.818(7)
B4 B7 1.741(7)
B4 B8 1.749(7)
B4 B5 1.805(7)
B5 B6 1.766(6)
B5 B8 1.775(7)
B5 B9 1.782(6)
B6 B9 1.764(6)
B7 B10 1.613(7)
B7 H 1.653(19)
B7 B8 1.785(7)
B8 B10 1.714(7)
B8 B9 1.786(6)
B9 B10 1.732(7)
N C29 1.468(7)
N C27 1.487(6)
N C28 1.488(6)
N C30 1.491(5)
C31 Cl2 1.696(8)
C31 Cl1 1.779(8)
